data_4517347
loop_
_publ_author_name
'Kordestani, Nazanin'
'Rudbari, Hadi Amiri'
'Fernandes, Alexandra R.'
'Raposo, Lu\'is R'
'Baptista, Pedro V.'
'Ferreira, Daniela'
'Bruno, Giuseppe'
'Bella, Giovanni'
'Scopelliti, Rosario'
'Braun, Jason D.'
'Herbert, David E.'
'Blacque, Olivier'

_publ_section_title
;
 Antiproliferative Activities of Diimine-Based Mixed Ligand Copper(II)
 Complexes.
;
_journal_name_full 'ACS combinatorial science'
_journal_paper_doi 10.1021/acscombsci.9b00202
_journal_year 2020
_chemical_formula_sum 'C17 H12 Br Cu N3 O5'
_chemical_formula_weight 481.75
_space_group_crystal_system monoclinic
_space_group_IT_number 14
_space_group_name_Hall '-P 2ybc'
_space_group_name_H-M_alt 'P 1 21/c 1'
_atom_sites_solution_hydrogens geom
_audit_creation_method SHELXL-2017/1
_cell_angle_alpha 90
_cell_angle_beta 105.989(3)
_cell_angle_gamma 90
_cell_formula_units_Z 4
_cell_length_a 11.2956(7)
_cell_length_b 9.8232(6)
_cell_length_c 16.4469(11)
_cell_measurement_reflns_used 9923
_cell_measurement_temperature 298(2)
_cell_measurement_theta_max 26.45
_cell_measurement_theta_min 2.44
_cell_volume 1754.33(19)
_computing_cell_refinement 'SAINT (Bruker, 2007)'
_computing_data_collection 'APEX2 (Bruker, 2007)'
_computing_data_reduction 'SAINT (Bruker, 2007)'
_computing_structure_refinement 'SHELXL-2017/1 (Sheldrick, 2017)'
_computing_structure_solution 'SHELXS97 (Sheldrick, 2008)'
_diffrn_ambient_temperature 298(2)
_diffrn_measured_fraction_theta_full 0.992
_diffrn_measured_fraction_theta_max 0.987
_diffrn_measurement_device_type 'Bruker APEX-II CCD'
_diffrn_radiation_type MoK\a
_diffrn_radiation_wavelength 0.71073
_diffrn_reflns_av_R_equivalents 0.0565
_diffrn_reflns_av_unetI/netI 0.0374
_diffrn_reflns_Laue_measured_fraction_full 0.992
_diffrn_reflns_Laue_measured_fraction_max 0.987
_diffrn_reflns_limit_h_max 14
_diffrn_reflns_limit_h_min -14
_diffrn_reflns_limit_k_max 12
_diffrn_reflns_limit_k_min -12
_diffrn_reflns_limit_l_max 19
_diffrn_reflns_limit_l_min -20
_diffrn_reflns_number 23046
_diffrn_reflns_point_group_measured_fraction_full 0.992
_diffrn_reflns_point_group_measured_fraction_max 0.987
_diffrn_reflns_theta_full 25.242
_diffrn_reflns_theta_max 27.000
_diffrn_reflns_theta_min 3.288
_exptl_absorpt_coefficient_mu 3.558
_exptl_absorpt_correction_T_max 0.7455
_exptl_absorpt_correction_T_min 0.4393
_exptl_absorpt_correction_type multi-scan
_exptl_absorpt_process_details 'SADABS; Bruker, 2008'
_exptl_crystal_colour green
_exptl_crystal_density_diffrn 1.824
_exptl_crystal_description irregular
_exptl_crystal_F_000 956
_exptl_crystal_size_max 0.30
_exptl_crystal_size_mid 0.21
_exptl_crystal_size_min 0.16
_refine_diff_density_max 1.028
_refine_diff_density_min -0.692
_refine_diff_density_rms 0.079
_refine_ls_extinction_method none
_refine_ls_goodness_of_fit_ref 1.056
_refine_ls_hydrogen_treatment constr
_refine_ls_matrix_type full
_refine_ls_number_parameters 244
_refine_ls_number_reflns 3784
_refine_ls_number_restraints 0
_refine_ls_restrained_S_all 1.056
_refine_ls_R_factor_all 0.0674
_refine_ls_R_factor_gt 0.0435
_refine_ls_shift/su_max 0.002
_refine_ls_shift/su_mean 0.000
_refine_ls_structure_factor_coef Fsqd
_refine_ls_weighting_details 'w=1/[\s^2^(Fo^2^)+(0.0497P)^2^+1.8997P] where P=(Fo^2^+2Fc^2^)/3'
_refine_ls_weighting_scheme calc
_refine_ls_wR_factor_gt 0.0991
_refine_ls_wR_factor_ref 0.1145
_reflns_Friedel_coverage 0.000
_reflns_number_gt 2849
_reflns_number_total 3784
_reflns_threshold_expression 'I > 2\s(I)'
_cod_data_source_file co9b00202_si_004.cif
_cod_data_source_block shelx
_cod_original_sg_symbol_H-M 'P 21/c'
_cod_database_code 4517347
_shelx_shelxl_version_number 2017/1
_shelx_space_group_comment
;
The symmetry employed for this shelxl refinement is uniquely defined
by the following loop, which should always be used as a source of
symmetry information in preference to the above space-group names.
They are only intended as comments.
;

loop_
_space_group_symop_operation_xyz
'x, y, z'
'-x, y+1/2, -z+1/2'
'-x, -y, -z'
'x, -y-1/2, z-1/2'

loop_
_atom_site_label
_atom_site_type_symbol
_atom_site_fract_x
_atom_site_fract_y
_atom_site_fract_z
_atom_site_U_iso_or_equiv
_atom_site_adp_type
_atom_site_occupancy
_atom_site_site_symmetry_order
_atom_site_calc_flag
_atom_site_refinement_flags_posn
_atom_site_refinement_flags_adp
Cu1 Cu 0.86316(4) 0.10972(4) 0.93658(3) 0.04012(15) Uani 1 1 d . .
Br1 Br 1.29358(6) 0.51867(6) 1.25884(3) 0.0858(2) Uani 1 1 d . .
O1 O 0.9467(2) 0.1047(2) 1.05456(15) 0.0454(6) Uani 1 1 d . .
O2 O 0.9870(2) 0.2357(3) 0.91266(16) 0.0485(6) Uani 1 1 d . .
O5 O 0.5908(3) 0.2343(3) 0.8759(2) 0.0661(8) Uani 1 1 d . .
N1 N 0.7390(3) -0.0289(3) 0.94678(18) 0.0388(6) Uani 1 1 d . .
C17 C 1.0551(3) 0.3091(4) 0.9678(2) 0.0450(8) Uani 1 1 d . .
H17 H 1.099340 0.375766 0.948660 0.054 Uiso 1 1 calc R U
N2 N 0.7899(3) 0.0713(3) 0.81506(17) 0.0390(6) Uani 1 1 d . .
N3 N 0.6509(3) 0.3174(3) 0.92783(19) 0.0461(7) Uani 1 1 d . .
C11 C 1.0175(3) 0.2001(3) 1.0957(2) 0.0375(7) Uani 1 1 d . .
C6 C 0.6986(3) -0.0215(3) 0.7972(2) 0.0390(7) Uani 1 1 d . .
O3 O 0.7643(2) 0.2996(3) 0.96085(18) 0.0579(7) Uani 1 1 d . .
O4 O 0.6016(3) 0.4195(3) 0.9480(2) 0.0707(9) Uani 1 1 d . .
C7 C 0.6380(3) -0.0565(4) 0.7153(2) 0.0478(9) Uani 1 1 d . .
H7 H 0.574347 -0.119734 0.704231 0.057 Uiso 1 1 calc R U
C16 C 1.0731(3) 0.3026(3) 1.0564(2) 0.0394(7) Uani 1 1 d . .
C14 C 1.1796(4) 0.3941(4) 1.1919(2) 0.0503(9) Uani 1 1 d . .
C5 C 0.6704(3) -0.0792(3) 0.8728(2) 0.0388(7) Uani 1 1 d . .
C15 C 1.1541(4) 0.3983(4) 1.1063(3) 0.0481(9) Uani 1 1 d . .
H15 H 1.190293 0.464491 1.080547 0.058 Uiso 1 1 calc R U
C10 C 0.8222(4) 0.1293(4) 0.7508(2) 0.0499(9) Uani 1 1 d . .
H10 H 0.884898 0.193836 0.762651 0.060 Uiso 1 1 calc R U
C4 C 0.5815(4) -0.1767(4) 0.8703(3) 0.0525(9) Uani 1 1 d . .
H4 H 0.536292 -0.213251 0.818956 0.063 Uiso 1 1 calc R U
C8 C 0.6732(4) 0.0037(4) 0.6498(2) 0.0546(10) Uani 1 1 d . .
H8 H 0.633875 -0.019179 0.593988 0.066 Uiso 1 1 calc R U
C12 C 1.0465(3) 0.2021(4) 1.1849(2) 0.0430(8) Uani 1 1 d . .
H12 H 1.011417 0.137353 1.212380 0.052 Uiso 1 1 calc R U
C1 C 0.7178(4) -0.0693(4) 1.0187(2) 0.0501(9) Uani 1 1 d . .
H1 H 0.764889 -0.032788 1.069522 0.060 Uiso 1 1 calc R U
C2 C 0.6289(4) -0.1629(5) 1.0200(3) 0.0624(11) Uani 1 1 d . .
H2 H 0.614533 -0.188292 1.070915 0.075 Uiso 1 1 calc R U
C13 C 1.1249(3) 0.2967(4) 1.2318(2) 0.0473(8) Uani 1 1 d . .
H13 H 1.141806 0.296362 1.290409 0.057 Uiso 1 1 calc R U
C3 C 0.5609(4) -0.2192(5) 0.9451(3) 0.0643(12) Uani 1 1 d . .
H3 H 0.501718 -0.285067 0.944940 0.077 Uiso 1 1 calc R U
C9 C 0.7661(4) 0.0969(4) 0.6677(3) 0.0582(10) Uani 1 1 d . .
H9 H 0.791306 0.138012 0.624294 0.070 Uiso 1 1 calc R U

loop_
_atom_site_aniso_label
_atom_site_aniso_U_11
_atom_site_aniso_U_22
_atom_site_aniso_U_33
_atom_site_aniso_U_23
_atom_site_aniso_U_13
_atom_site_aniso_U_12
Cu1 0.0428(3) 0.0389(2) 0.0371(2) -0.00049(17) 0.00861(18) -0.00809(18)
Br1 0.1016(4) 0.0899(4) 0.0604(3) -0.0206(3) 0.0127(3) -0.0489(3)
O1 0.0506(15) 0.0411(13) 0.0407(13) 0.0031(10) 0.0065(11) -0.0097(11)
O2 0.0465(14) 0.0535(15) 0.0456(14) -0.0026(12) 0.0126(11) -0.0122(12)
O5 0.0543(17) 0.0510(16) 0.084(2) -0.0074(15) 0.0043(15) 0.0018(13)
N1 0.0402(16) 0.0361(14) 0.0399(15) 0.0023(12) 0.0107(13) -0.0011(12)
C17 0.0396(19) 0.0464(19) 0.049(2) 0.0027(16) 0.0119(16) -0.0075(16)
N2 0.0363(15) 0.0412(14) 0.0387(15) 0.0007(12) 0.0092(12) -0.0025(12)
N3 0.0513(19) 0.0471(17) 0.0445(17) 0.0080(14) 0.0209(15) 0.0069(15)
C11 0.0317(17) 0.0372(16) 0.0432(18) 0.0012(14) 0.0097(14) 0.0033(14)
C6 0.0379(19) 0.0368(16) 0.0414(18) -0.0001(14) 0.0093(15) 0.0026(14)
O3 0.0473(16) 0.0529(15) 0.0673(18) -0.0045(13) 0.0055(13) 0.0100(13)
O4 0.072(2) 0.074(2) 0.0651(19) -0.0117(16) 0.0168(15) 0.0285(17)
C7 0.044(2) 0.0472(19) 0.048(2) -0.0032(17) 0.0061(16) -0.0053(17)
C16 0.0371(18) 0.0385(16) 0.0432(19) 0.0007(14) 0.0119(15) 0.0003(14)
C14 0.047(2) 0.049(2) 0.051(2) -0.0100(17) 0.0067(17) -0.0064(17)
C5 0.0353(17) 0.0313(15) 0.049(2) 0.0011(14) 0.0107(15) 0.0009(14)
C15 0.048(2) 0.0431(19) 0.053(2) -0.0014(16) 0.0150(17) -0.0091(16)
C10 0.046(2) 0.058(2) 0.047(2) 0.0016(17) 0.0160(17) -0.0119(18)
C4 0.051(2) 0.046(2) 0.057(2) -0.0008(17) 0.0096(18) -0.0121(17)
C8 0.058(3) 0.061(2) 0.038(2) -0.0013(18) 0.0029(18) 0.002(2)
C12 0.0413(19) 0.0428(18) 0.0456(19) 0.0033(15) 0.0131(16) 0.0016(15)
C1 0.054(2) 0.050(2) 0.048(2) 0.0045(17) 0.0158(18) -0.0089(18)
C2 0.067(3) 0.066(3) 0.057(3) 0.011(2) 0.021(2) -0.014(2)
C13 0.046(2) 0.052(2) 0.0431(19) -0.0036(16) 0.0118(16) 0.0023(17)
C3 0.057(3) 0.060(3) 0.076(3) 0.009(2) 0.019(2) -0.023(2)
C9 0.062(3) 0.069(3) 0.044(2) 0.0079(19) 0.0142(19) -0.007(2)

loop_
_atom_type_symbol
_atom_type_description
_atom_type_scat_dispersion_real
_atom_type_scat_dispersion_imag
_atom_type_scat_source
C C 0.0033 0.0016 'International Tables Vol C Tables 4.2.6.8 and 6.1.1.4'
H H 0.0000 0.0000 'International Tables Vol C Tables 4.2.6.8 and 6.1.1.4'
N N 0.0061 0.0033 'International Tables Vol C Tables 4.2.6.8 and 6.1.1.4'
O O 0.0106 0.0060 'International Tables Vol C Tables 4.2.6.8 and 6.1.1.4'
Cu Cu 0.3201 1.2651 'International Tables Vol C Tables 4.2.6.8 and 6.1.1.4'
Br Br -0.2901 2.4595 'International Tables Vol C Tables 4.2.6.8 and 6.1.1.4'

loop_
_geom_angle_atom_site_label_1
_geom_angle_atom_site_label_2
_geom_angle_atom_site_label_3
_geom_angle
O1 Cu1 N2 166.85(11)
O1 Cu1 O2 92.27(10)
N2 Cu1 O2 92.30(11)
O1 Cu1 N1 93.37(11)
N2 Cu1 N1 81.18(11)
O2 Cu1 N1 172.61(11)
O1 Cu1 O3 88.38(11)
N2 Cu1 O3 104.24(11)
O2 Cu1 O3 85.99(11)
N1 Cu1 O3 98.93(11)
C11 O1 Cu1 124.9(2)
C17 O2 Cu1 122.9(2)
C1 N1 C5 119.6(3)
C1 N1 Cu1 125.5(3)
C5 N1 Cu1 114.8(2)
O2 C17 C16 127.5(3)
C10 N2 C6 118.4(3)
C10 N2 Cu1 126.0(2)
C6 N2 Cu1 115.5(2)
O4 N3 O5 121.2(3)
O4 N3 O3 118.5(3)
O5 N3 O3 120.3(3)
O1 C11 C12 119.0(3)
O1 C11 C16 124.0(3)
C12 C11 C16 117.0(3)
N2 C6 C7 121.8(3)
N2 C6 C5 114.0(3)
C7 C6 C5 124.3(3)
N3 O3 Cu1 122.1(2)
C6 C7 C8 119.0(4)
C15 C16 C17 117.1(3)
C15 C16 C11 120.2(3)
C17 C16 C11 122.6(3)
C15 C14 C13 120.9(3)
C15 C14 Br1 120.0(3)
C13 C14 Br1 119.2(3)
N1 C5 C4 121.1(3)
N1 C5 C6 114.5(3)
C4 C5 C6 124.3(3)
C14 C15 C16 120.1(3)
N2 C10 C9 122.4(4)
C3 C4 C5 118.9(4)
C9 C8 C7 119.3(4)
C13 C12 C11 121.6(3)
N1 C1 C2 121.8(4)
C1 C2 C3 119.2(4)
C12 C13 C14 120.2(3)
C2 C3 C4 119.2(4)
C8 C9 C10 119.1(4)

loop_
_geom_bond_atom_site_label_1
_geom_bond_atom_site_label_2
_geom_bond_distance
Cu1 O1 1.910(2)
Cu1 N2 1.977(3)
Cu1 O2 1.986(2)
Cu1 N1 1.994(3)
Cu1 O3 2.265(3)
Br1 C14 1.894(4)
O1 C11 1.295(4)
O2 C17 1.245(4)
O5 N3 1.240(4)
N1 C1 1.330(5)
N1 C5 1.343(4)
C17 C16 1.416(5)
N2 C10 1.337(4)
N2 C6 1.347(4)
N3 O4 1.236(4)
N3 O3 1.259(4)
C11 C12 1.413(5)
C11 C16 1.431(5)
C6 C7 1.377(5)
C6 C5 1.479(5)
C7 C8 1.379(6)
C16 C15 1.407(5)
C14 C15 1.358(5)
C14 C13 1.396(5)
C5 C4 1.380(5)
C10 C9 1.376(5)
C4 C3 1.378(6)
C8 C9 1.363(6)
C12 C13 1.366(5)
C1 C2 1.367(6)
C2 C3 1.375(6)
